data_7229159
loop_
_publ_author_name
'Koch, Elizabeth S.'
'McKenna, Kelly A.'
'Kim, Hyo Jung'
'Young, Victor G.'
'Swift, Jennifer A.'

_publ_section_title
;
 Thymine cocrystals based on DNA-inspired binding motifs
;
_journal_name_full CrystEngComm
_journal_paper_doi 10.1039/C7CE01347G
_journal_year 2017
_chemical_formula_moiety '3(H2 O), C5 H6 N2 O2, C4 H6 N4 O'
_chemical_formula_sum 'C9 H18 N6 O6'
_chemical_formula_weight 306.29
_chemical_name_common 'thymine:2,4-diamino-6-hydroxypyrimidine trihydrate'
_chemical_name_systematic T:DAHP.3H2O
_space_group_crystal_system triclinic
_space_group_IT_number 2
_space_group_name_Hall '-P 1'
_space_group_name_H-M_alt 'P -1'
_symmetry_space_group_name_Hall '-P 1'
_symmetry_space_group_name_H-M 'P -1'
_atom_sites_solution_hydrogens geom
_atom_sites_solution_primary direct
_atom_sites_solution_secondary difmap
_audit_creation_date 2016-09-02
_audit_creation_method
;
Olex2 1.2
(compiled 2016.02.19 svn.r3266 for OlexSys, GUI svn.r5155)
;
_audit_update_record
;
2016-09-12 deposited with the CCDC.
2017-09-05 downloaded from the CCDC.
;
_cell_angle_alpha 83.219(2)
_cell_angle_beta 87.719(2)
_cell_angle_gamma 73.739(2)
_cell_formula_units_Z 2
_cell_length_a 6.9654(5)
_cell_length_b 6.9947(5)
_cell_length_c 15.4852(10)
_cell_measurement_reflns_used 9906
_cell_measurement_temperature 100(2)
_cell_measurement_theta_max 27.82
_cell_measurement_theta_min 2.65
_cell_volume 719.19(9)
_computing_cell_refinement 'SAINT v8.34A (Bruker, 2013)'
_computing_data_reduction 'SAINT v8.34A (Bruker, 2013)'
_computing_molecular_graphics 'Olex2 (Dolomanov et al., 2009)'
_computing_publication_material 'Olex2 (Dolomanov et al., 2009)'
_computing_structure_refinement 'ShelXL (Sheldrick, 2015)'
_computing_structure_solution 'ShelXS (Sheldrick, 2008)'
_diffrn_ambient_temperature 100.15
_diffrn_measured_fraction_theta_full 1.000
_diffrn_measured_fraction_theta_max 0.999
_diffrn_measurement_device_type 'Bruker APEX-II CCD'
_diffrn_measurement_method '\f and \w scans'
_diffrn_radiation_monochromator graphite
_diffrn_radiation_type MoK\a
_diffrn_radiation_wavelength 0.71073
_diffrn_reflns_av_R_equivalents 0.0000
_diffrn_reflns_av_unetI/netI 0.0394
_diffrn_reflns_limit_h_max 9
_diffrn_reflns_limit_h_min -9
_diffrn_reflns_limit_k_max 9
_diffrn_reflns_limit_k_min -9
_diffrn_reflns_limit_l_max 20
_diffrn_reflns_limit_l_min 0
_diffrn_reflns_number 3426
_diffrn_reflns_theta_full 26.00
_diffrn_reflns_theta_max 27.89
_diffrn_reflns_theta_min 2.65
_diffrn_source 'fine-focus sealed tube'
_diffrn_standards_number 0
_exptl_absorpt_coefficient_mu 0.119
_exptl_absorpt_correction_T_max 0.9894
_exptl_absorpt_correction_T_min 0.9364
_exptl_absorpt_correction_type multi-scan
_exptl_absorpt_process_details
;
 TWINABS-2012/1 (Bruker,2012) was used for absorption correction.
 
For component 1:
 wR2(int) was 0.1476 before and 0.0523 after correction.
 The Ratio of minimum to maximum transmission not present.
 The \l/2 correction factor is Not present
 
For component 2:
 wR2(int) was 0.1499 before and 0.0610 after correction.
 The Ratio of minimum to maximum transmission is 0.91.
 The \l/2 correction factor is Not present

Final HKLF 4 output contains 38876 reflections, Rint = 0.1130
 (19048 with I > 3sig(I), Rint = 0.0581)
;
_exptl_crystal_colour colorless
_exptl_crystal_density_diffrn 1.414
_exptl_crystal_density_method 'not measured'
_exptl_crystal_description prism
_exptl_crystal_F_000 324
_exptl_crystal_size_max 0.56
_exptl_crystal_size_mid 0.32
_exptl_crystal_size_min 0.09
_refine_diff_density_max 0.269
_refine_diff_density_min -0.290
_refine_diff_density_rms 0.060
_refine_ls_extinction_method none
_refine_ls_goodness_of_fit_ref 1.189
_refine_ls_hydrogen_treatment refall
_refine_ls_matrix_type full
_refine_ls_number_parameters 262
_refine_ls_number_reflns 3426
_refine_ls_number_restraints 0
_refine_ls_restrained_S_all 1.189
_refine_ls_R_factor_all 0.0915
_refine_ls_R_factor_gt 0.0624
_refine_ls_shift/su_max 0.000
_refine_ls_shift/su_mean 0.000
_refine_ls_structure_factor_coef Fsqd
_refine_ls_weighting_details 'calc w=1/[\s^2^(Fo^2^)+(0.0367P)^2^+0.6283P] where P=(Fo^2^+2Fc^2^)/3'
_refine_ls_weighting_scheme calc
_refine_ls_wR_factor_gt 0.1139
_refine_ls_wR_factor_ref 0.1223
_reflns_number_gt 2765
_reflns_number_total 3426
_reflns_threshold_expression >2sigma(I)
_cod_data_source_file c7ce01347g2.cif
_cod_data_source_block twin4a
_cod_database_code 7229159
_olex2_refinement_description
;
;
_olex2_submission_special_instructions 'No special instructions were received'

loop_
_space_group_symop_id
_space_group_symop_operation_xyz
1 'x, y, z'
2 '-x, -y, -z'

loop_
_atom_site_label
_atom_site_type_symbol
_atom_site_fract_x
_atom_site_fract_y
_atom_site_fract_z
_atom_site_U_iso_or_equiv
_atom_site_adp_type
_atom_site_occupancy
_atom_site_calc_flag
O1 O 0.3817(2) 0.8704(2) 0.08246(10) 0.0207(3) Uani 1 d
O2 O 0.3155(2) 0.1672(2) 0.42883(9) 0.0185(3) Uani 1 d
O3 O 0.9736(2) -0.1112(2) 0.37087(9) 0.0178(3) Uani 1 d
N4 N 0.6450(2) 0.0289(2) 0.39786(11) 0.0147(3) Uani 1 d
O5 O 0.7613(2) 0.7406(2) 0.00240(10) 0.0209(3) Uani 1 d
O6 O 1.0862(2) 0.4812(2) 0.23857(9) 0.0194(3) Uani 1 d
N7 N 0.3905(3) 0.7670(3) 0.27691(12) 0.0173(4) Uani 1 d
N8 N 0.4351(2) 0.2354(2) 0.29365(11) 0.0149(4) Uani 1 d
N9 N 0.9275(2) 0.4285(2) 0.36624(11) 0.0142(4) Uani 1 d
N10 N 0.5824(2) 0.5702(2) 0.38895(11) 0.0143(3) Uani 1 d
O11 O 0.1441(2) 0.6120(2) 0.07402(10) 0.0198(3) Uani 1 d
C12 C 0.7378(3) 0.6295(3) 0.24939(13) 0.0143(4) Uani 1 d
C13 C 0.4569(3) 0.1454(3) 0.37605(13) 0.0146(4) Uani 1 d
C14 C 0.8114(3) -0.0038(3) 0.34287(13) 0.0135(4) Uani 1 d
N15 N 0.7786(3) 0.3725(3) 0.49889(12) 0.0182(4) Uani 1 d
C16 C 0.5908(3) 0.2098(3) 0.23507(13) 0.0164(4) Uani 1 d
C17 C 0.7608(3) 0.4589(3) 0.41732(12) 0.0134(4) Uani 1 d
C18 C 0.5714(3) 0.6546(3) 0.30465(12) 0.0125(4) Uani 1 d
C19 C 0.7762(3) 0.0948(3) 0.25494(13) 0.0150(4) Uani 1 d
C20 C 0.9223(3) 0.5149(3) 0.28086(13) 0.0150(4) Uani 1 d
C21 C 0.9467(3) 0.0642(4) 0.19123(15) 0.0212(5) Uani 1 d
H16 H 0.555(3) 0.282(4) 0.1785(16) 0.020(6) Uiso 1 d
H12 H 0.727(3) 0.687(3) 0.1906(16) 0.017(6) Uiso 1 d
H15A H 0.894(4) 0.288(4) 0.5198(17) 0.030(7) Uiso 1 d
H8 H 0.321(4) 0.314(4) 0.2797(15) 0.017(6) Uiso 1 d
H21A H 1.005(4) -0.081(4) 0.1835(17) 0.033(7) Uiso 1 d
H9 H 1.037(4) 0.354(4) 0.3867(17) 0.026(7) Uiso 1 d
H21B H 0.899(4) 0.138(4) 0.1357(18) 0.032(7) Uiso 1 d
H11A H 0.125(4) 0.574(4) 0.129(2) 0.038(8) Uiso 1 d
H11B H 0.216(4) 0.691(4) 0.0749(18) 0.033(8) Uiso 1 d
H4 H 0.664(4) -0.034(4) 0.4523(18) 0.030(7) Uiso 1 d
H1A H 0.500(5) 0.829(4) 0.058(2) 0.043(8) Uiso 1 d
H5A H 0.881(5) 0.718(5) 0.026(2) 0.051(9) Uiso 1 d
H7A H 0.285(4) 0.784(4) 0.3089(18) 0.032(7) Uiso 1 d
H7B H 0.378(4) 0.819(4) 0.220(2) 0.037(8) Uiso 1 d
H21C H 1.057(4) 0.110(4) 0.2113(17) 0.031(7) Uiso 1 d
H15B H 0.674(4) 0.396(4) 0.5311(18) 0.031(7) Uiso 1 d
H5B H 0.772(5) 0.633(5) -0.023(2) 0.053(10) Uiso 1 d
H1B H 0.341(5) 0.986(5) 0.059(2) 0.046(9) Uiso 1 d

loop_
_atom_site_aniso_label
_atom_site_aniso_U_11
_atom_site_aniso_U_22
_atom_site_aniso_U_33
_atom_site_aniso_U_23
_atom_site_aniso_U_13
_atom_site_aniso_U_12
O1 0.0166(8) 0.0218(8) 0.0207(8) 0.0035(6) 0.0032(6) -0.0032(6)
O2 0.0140(7) 0.0211(7) 0.0171(7) -0.0004(6) 0.0012(6) -0.0004(6)
O3 0.0126(7) 0.0188(7) 0.0179(7) 0.0009(6) -0.0024(6) 0.0011(5)
N4 0.0132(8) 0.0149(8) 0.0140(9) 0.0006(7) -0.0016(6) -0.0015(6)
O5 0.0169(8) 0.0195(8) 0.0240(8) -0.0031(6) 0.0004(6) -0.0011(6)
O6 0.0113(7) 0.0246(8) 0.0173(7) 0.0051(6) 0.0014(6) 0.0002(6)
N7 0.0092(8) 0.0224(9) 0.0170(9) 0.0032(7) -0.0006(7) -0.0009(7)
N8 0.0095(8) 0.0155(8) 0.0168(9) 0.0006(7) -0.0014(6) 0.0003(6)
N9 0.0099(8) 0.0156(8) 0.0145(8) 0.0013(6) -0.0024(6) -0.0004(6)
N10 0.0114(8) 0.0148(8) 0.0149(8) 0.0000(6) -0.0026(6) -0.0013(6)
O11 0.0216(8) 0.0222(8) 0.0166(8) -0.0016(6) 0.0015(6) -0.0083(6)
C12 0.0132(9) 0.0156(9) 0.0127(10) 0.0022(7) -0.0011(7) -0.0031(7)
C13 0.0143(9) 0.0137(9) 0.0156(10) -0.0024(7) -0.0014(8) -0.0028(7)
C14 0.0133(9) 0.0108(9) 0.0166(10) -0.0031(7) -0.0010(7) -0.0029(7)
N15 0.0132(9) 0.0216(9) 0.0146(9) 0.0031(7) -0.0005(7) 0.0019(7)
C16 0.0179(10) 0.0148(10) 0.0154(10) 0.0003(8) -0.0004(8) -0.0033(8)
C17 0.0134(9) 0.0133(9) 0.0137(9) -0.0017(7) 0.0001(7) -0.0043(7)
C18 0.0132(9) 0.0104(9) 0.0147(9) -0.0017(7) -0.0021(7) -0.0040(7)
C19 0.0146(9) 0.0134(9) 0.0166(10) -0.0004(7) -0.0003(8) -0.0036(7)
C20 0.0137(9) 0.0148(9) 0.0166(10) -0.0004(8) -0.0009(8) -0.0047(7)
C21 0.0166(10) 0.0244(11) 0.0183(11) 0.0009(9) 0.0031(8) -0.0006(8)

loop_
_atom_type_symbol
_atom_type_description
_atom_type_scat_dispersion_real
_atom_type_scat_dispersion_imag
_atom_type_scat_source
C C 0.0033 0.0016 'International Tables Vol C Tables 4.2.6.8 and 6.1.1.4'
H H 0.0000 0.0000 'International Tables Vol C Tables 4.2.6.8 and 6.1.1.4'
N N 0.0061 0.0033 'International Tables Vol C Tables 4.2.6.8 and 6.1.1.4'
O O 0.0106 0.0060 'International Tables Vol C Tables 4.2.6.8 and 6.1.1.4'

loop_
_geom_angle_atom_site_label_1
_geom_angle_atom_site_label_2
_geom_angle_atom_site_label_3
_geom_angle
H1A O1 H1B 102(3)
C13 N4 C14 125.79(17)
C13 N4 H4 117.9(17)
C14 N4 H4 116.3(17)
H5A O5 H5B 103(3)
C18 N7 H7A 123.2(18)
C18 N7 H7B 118.1(18)
H7A N7 H7B 119(3)
C13 N8 C16 122.31(18)
C13 N8 H8 117.0(16)
C16 N8 H8 120.6(16)
C17 N9 C20 121.76(17)
C17 N9 H9 119.5(17)
C20 N9 H9 118.8(17)
C17 N10 C18 116.97(17)
H11A O11 H11B 105(3)
C18 C12 H12 121.8(14)
C20 C12 C18 119.12(18)
C20 C12 H12 119.1(14)
O2 C13 N4 122.06(18)
O2 C13 N8 122.29(18)
N8 C13 N4 115.65(17)
O3 C14 N4 119.39(18)
O3 C14 C19 125.07(18)
N4 C14 C19 115.53(17)
C17 N15 H15A 122.4(17)
C17 N15 H15B 117.4(18)
H15A N15 H15B 120(2)
N8 C16 H16 113.9(14)
C19 C16 N8 122.99(19)
C19 C16 H16 123.1(14)
N10 C17 N9 122.76(18)
N10 C17 N15 119.12(18)
N15 C17 N9 118.13(18)
N7 C18 N10 116.36(17)
N7 C18 C12 120.89(18)
N10 C18 C12 122.75(18)
C14 C19 C21 118.86(17)
C16 C19 C14 117.72(18)
C16 C19 C21 123.43(19)
O6 C20 N9 117.35(17)
O6 C20 C12 126.02(18)
C12 C20 N9 116.63(17)
C19 C21 H21A 111.6(15)
C19 C21 H21B 108.8(16)
C19 C21 H21C 111.4(15)
H21A C21 H21B 109(2)
H21A C21 H21C 106(2)
H21B C21 H21C 110(2)

loop_
_geom_bond_atom_site_label_1
_geom_bond_atom_site_label_2
_geom_bond_distance
O1 H1A 0.88(3)
O1 H1B 0.82(3)
O2 C13 1.242(2)
O3 C14 1.231(2)
N4 C13 1.366(2)
N4 C14 1.393(2)
N4 H4 0.90(3)
O5 H5A 0.88(3)
O5 H5B 0.87(3)
O6 C20 1.271(2)
N7 C18 1.341(2)
N7 H7A 0.86(3)
N7 H7B 0.91(3)
N8 C13 1.349(3)
N8 C16 1.372(3)
N8 H8 0.85(2)
N9 C17 1.359(2)
N9 C20 1.385(2)
N9 H9 0.84(3)
N10 C17 1.328(2)
N10 C18 1.364(2)
O11 H11A 0.87(3)
O11 H11B 0.85(3)
C12 C18 1.396(3)
C12 C20 1.383(3)
C12 H12 0.95(2)
C14 C19 1.449(3)
N15 C17 1.329(3)
N15 H15A 0.90(3)
N15 H15B 0.86(3)
C16 C19 1.342(3)
C16 H16 0.96(2)
C19 C21 1.498(3)
C21 H21A 1.00(3)
C21 H21B 0.97(3)
C21 H21C 0.99(3)

loop_
_geom_torsion_atom_site_label_1
_geom_torsion_atom_site_label_2
_geom_torsion_atom_site_label_3
_geom_torsion_atom_site_label_4
_geom_torsion
O3 C14 C19 C16 -178.9(2)
O3 C14 C19 C21 1.0(3)
N4 C14 C19 C16 1.2(3)
N4 C14 C19 C21 -178.91(18)
N8 C16 C19 C14 -0.8(3)
N8 C16 C19 C21 179.4(2)
C13 N4 C14 O3 179.36(18)
C13 N4 C14 C19 -0.7(3)
C13 N8 C16 C19 -0.3(3)
C14 N4 C13 O2 179.91(19)
C14 N4 C13 N8 -0.3(3)
C16 N8 C13 O2 -179.36(19)
C16 N8 C13 N4 0.8(3)
C17 N9 C20 O6 178.67(18)
C17 N9 C20 C12 -1.7(3)
C17 N10 C18 N7 -179.83(18)
C17 N10 C18 C12 -0.6(3)
C18 N10 C17 N9 0.2(3)
C18 N10 C17 N15 -179.60(18)
C18 C12 C20 O6 -179.12(19)
C18 C12 C20 N9 1.3(3)
C20 N9 C17 N10 1.0(3)
C20 N9 C17 N15 -179.24(18)
C20 C12 C18 N7 179.04(19)
C20 C12 C18 N10 -0.2(3)
